data_7043851
loop_
_publ_author_name
'Alvarez, M. Angeles'
'Garc\'ia, M. Esther'
'Garc\'ia-Viv\'o, Daniel'
'Rueda, M. Teresa'
'Ruiz, Miguel A.'
'Toyos, Adri\'an'
'Vega, M. Fernanda'

_publ_section_title
;
 Terminal vs. bridging coordination of CO and NO ligands after
 decarbonylation of [W2Cp2(\m-PR2)(CO)3(NO)] complexes (R = Ph, Cy). An
 experimental and computational study
;
_journal_name_full 'Dalton Trans.'
_journal_paper_doi 10.1039/C7DT02243C
_journal_year 2017
_chemical_formula_moiety 'C27 H41 N O6 P2 W2'
_chemical_formula_sum 'C27 H41 N O6 P2 W2'
_chemical_formula_weight 905.23
_space_group_crystal_system monoclinic
_space_group_IT_number 14
_space_group_name_Hall '-P 2ybc'
_space_group_name_H-M_alt 'P 1 21/c 1'
_symmetry_space_group_name_Hall '-P 2ybc'
_symmetry_space_group_name_H-M 'P 1 21/c 1'
_atom_sites_solution_hydrogens geom
_audit_creation_method SHELXL-2016/6
_audit_update_record
;
2017-05-04 deposited with the CCDC.
2017-07-13 downloaded from the CCDC.
;
_cell_angle_alpha 90
_cell_angle_beta 93.514(3)
_cell_angle_gamma 90
_cell_formula_units_Z 4
_cell_length_a 12.0125(3)
_cell_length_b 15.8531(5)
_cell_length_c 18.6734(6)
_cell_measurement_reflns_used 8165
_cell_measurement_temperature 100.00(10)
_cell_measurement_theta_max 69.1663
_cell_measurement_theta_min 3.6572
_cell_volume 3549.39(18)
_computing_cell_refinement
;
CrysAlis RED, Oxford Diffraction Ltd.,
Version 1.171.31.7 (release 18-10-2006 CrysAlis171 .NET)
(compiled Oct 18 2006,16:28:17)
;
_computing_data_collection
;
CrysAlis CCD, Oxford Diffraction Ltd.,
Version 1.171.31.7 (release 18-10-2006 CrysAlis171 .NET)
(compiled Oct 18 2006,16:28:17)
;
_computing_data_reduction
;
CrysAlis RED, Oxford Diffraction Ltd.,
Version 1.171.31.7 (release 18-10-2006 CrysAlis171 .NET)
(compiled Oct 18 2006,16:28:17)
;
_computing_molecular_graphics 'Ortep for Windows (Farrugia, 2012)'
_computing_publication_material 'WinGX publication routines (Farrugia, 2012)'
_computing_structure_refinement 'SHELXL-2016/6 (Sheldrick, 2016)'
_computing_structure_solution 'SHELXL-2016/6 (Sheldrick, 2016)'
_diffrn_ambient_temperature 100.00(10)
_diffrn_measured_fraction_theta_full 0.993
_diffrn_measured_fraction_theta_max 0.978
_diffrn_measurement_device_type 'ONYX CCD'
_diffrn_measurement_method CCD
_diffrn_radiation_monochromator graphite
_diffrn_radiation_probe x-ray
_diffrn_radiation_source 'Nova (Cu) X-ray Source'
_diffrn_radiation_type CuK\a
_diffrn_radiation_wavelength 1.54184
_diffrn_reflns_av_R_equivalents 0.0276
_diffrn_reflns_av_unetI/netI 0.0292
_diffrn_reflns_Laue_measured_fraction_full 0.993
_diffrn_reflns_Laue_measured_fraction_max 0.978
_diffrn_reflns_limit_h_max 12
_diffrn_reflns_limit_h_min -14
_diffrn_reflns_limit_k_max 13
_diffrn_reflns_limit_k_min -19
_diffrn_reflns_limit_l_max 22
_diffrn_reflns_limit_l_min -16
_diffrn_reflns_number 15594
_diffrn_reflns_point_group_measured_fraction_full 0.993
_diffrn_reflns_point_group_measured_fraction_max 0.978
_diffrn_reflns_theta_full 67.684
_diffrn_reflns_theta_max 69.291
_diffrn_reflns_theta_min 3.660
_exptl_absorpt_coefficient_mu 12.939
_exptl_absorpt_correction_T_max 1.00000
_exptl_absorpt_correction_T_min 0.81194
_exptl_absorpt_correction_type multi-scan
_exptl_absorpt_process_details
;
CrysAlisPro, Agilent Technologies,
Version 1.171.35.19 (release 27-10-2011 CrysAlis171 .NET)
(compiled Oct 27 2011,15:02:11)
Empirical absorption correction using spherical harmonics,
 implemented in SCALE3 ABSPACK scaling algorithm.
;
_exptl_crystal_colour orange
_exptl_crystal_density_diffrn 1.694
_exptl_crystal_density_method 'not measured'
_exptl_crystal_description prism
_exptl_crystal_F_000 1744.0
_exptl_crystal_recrystallization_method 'Re-crystallisation from solvent: toluene and petroleum ether'
_exptl_crystal_size_max 0.090
_exptl_crystal_size_mid 0.060
_exptl_crystal_size_min 0.050
_platon_squeeze_details
;
;
_refine_diff_density_max 1.204
_refine_diff_density_min -1.267
_refine_diff_density_rms 0.162
_refine_ls_extinction_method none
_refine_ls_goodness_of_fit_ref 0.832
_refine_ls_hydrogen_treatment constr
_refine_ls_matrix_type full
_refine_ls_number_parameters 346
_refine_ls_number_reflns 6502
_refine_ls_number_restraints 0
_refine_ls_restrained_S_all 0.832
_refine_ls_R_factor_all 0.0455
_refine_ls_R_factor_gt 0.0414
_refine_ls_shift/su_max 0.032
_refine_ls_shift/su_mean 0.001
_refine_ls_structure_factor_coef Fsqd
_refine_ls_weighting_details 'w=1/[\s^2^(Fo^2^)+(0.0884P)^2^+66.1530P] where P=(Fo^2^+2Fc^2^)/3'
_refine_ls_weighting_scheme calc
_refine_ls_wR_factor_gt 0.1309
_refine_ls_wR_factor_ref 0.1344
_reflns_Friedel_coverage 0.000
_reflns_number_gt 5907
_reflns_number_total 6502
_reflns_threshold_expression 'I > 2\s(I)'
_cod_data_source_file c7dt02243c3.cif
_cod_data_source_block compound4b
_cod_database_code 7043851
_shelx_shelxl_version_number 2016/6
_shelx_space_group_comment
;
The symmetry employed for this shelxl refinement is uniquely defined
by the following loop, which should always be used as a source of
symmetry information in preference to the above space-group names.
They are only intended as comments.
;
_shelx_estimated_absorpt_t_min 0.324
_shelx_estimated_absorpt_t_max 0.499
_platon_squeeze_void_probe_radius 1.20

loop_
_space_group_symop_operation_xyz
'x, y, z'
'-x, y+1/2, -z+1/2'
'-x, -y, -z'
'x, -y-1/2, z-1/2'

loop_
_atom_site_label
_atom_site_type_symbol
_atom_site_fract_x
_atom_site_fract_y
_atom_site_fract_z
_atom_site_U_iso_or_equiv
_atom_site_adp_type
_atom_site_occupancy
_atom_site_site_symmetry_order
_atom_site_calc_flag
_atom_site_refinement_flags_posn
_atom_site_refinement_flags_adp
W1 W 0.70741(3) 0.96427(2) 0.20723(2) 0.03123(13) Uani 1 1 d . .
W2 W 0.57166(3) 0.83990(2) 0.11536(2) 0.02640(12) Uani 1 1 d . .
P1 P 0.76542(16) 0.82812(13) 0.16656(10) 0.0277(4) Uani 1 1 d . .
P2 P 0.61491(17) 0.71225(14) 0.05546(11) 0.0315(4) Uani 1 1 d . .
N1 N 0.6052(5) 0.8969(4) 0.0375(3) 0.0303(14) Uani 1 1 d . .
O1 O 0.5670(6) 0.9197(5) 0.3353(3) 0.0503(17) Uani 1 1 d . .
O2 O 0.8981(6) 0.9178(5) 0.3204(4) 0.0533(18) Uani 1 1 d . .
O3 O 0.7283(5) 0.7125(4) 0.0182(3) 0.0422(15) Uani 1 1 d . .
O4 O 0.5246(5) 0.6846(4) -0.0079(3) 0.0416(14) Uani 1 1 d . .
O5 O 0.6103(6) 0.6304(4) 0.1033(3) 0.0434(15) Uani 1 1 d . .
O6 O 0.6135(5) 0.9377(4) -0.0174(3) 0.0381(13) Uani 1 1 d . .
C1 C 0.6210(7) 0.9319(6) 0.2855(5) 0.0374(19) Uani 1 1 d . .
C2 C 0.8296(8) 0.9341(6) 0.2774(5) 0.042(2) Uani 1 1 d . .
C3 C 0.7657(8) 0.6505(8) -0.0325(6) 0.055(3) Uani 1 1 d . .
H3A H 0.802813 0.605120 -0.006808 0.082 Uiso 1 1 calc R U
H3B H 0.816386 0.676740 -0.063501 0.082 Uiso 1 1 calc R U
H3C H 0.702520 0.628901 -0.060697 0.082 Uiso 1 1 calc R U
C4 C 0.5046(10) 0.7415(7) -0.0682(5) 0.053(3) Uani 1 1 d . .
H4A H 0.453455 0.784820 -0.055673 0.079 Uiso 1 1 calc R U
H4B H 0.473365 0.710556 -0.108828 0.079 Uiso 1 1 calc R U
H4C H 0.573740 0.766783 -0.080059 0.079 Uiso 1 1 calc R U
C5 C 0.6090(16) 0.5452(8) 0.0791(8) 0.086(5) Uani 1 1 d . .
H5A H 0.535381 0.530962 0.060042 0.128 Uiso 1 1 calc R U
H5B H 0.629878 0.508550 0.118581 0.128 Uiso 1 1 calc R U
H5C H 0.660878 0.538791 0.042391 0.128 Uiso 1 1 calc R U
C6 C 0.7244(8) 1.0552(6) 0.1071(5) 0.0390(19) Uani 1 1 d . .
H6 H 0.742747 1.034030 0.062910 0.047 Uiso 1 1 calc R U
C7 C 0.6147(8) 1.0659(6) 0.1308(5) 0.040(2) Uani 1 1 d . .
H7 H 0.549141 1.052995 0.103980 0.048 Uiso 1 1 calc R U
C8 C 0.6207(8) 1.0986(6) 0.2003(5) 0.043(2) Uani 1 1 d . .
H8 H 0.560699 1.111673 0.227478 0.052 Uiso 1 1 calc R U
C9 C 0.7372(10) 1.1084(6) 0.2219(6) 0.052(3) Uani 1 1 d . .
H9 H 0.766243 1.127914 0.266120 0.063 Uiso 1 1 calc R U
C10 C 0.7999(8) 1.0827(6) 0.1632(6) 0.049(2) Uani 1 1 d . .
H10 H 0.877164 1.083858 0.162068 0.059 Uiso 1 1 calc R U
C11 C 0.3851(6) 0.8050(6) 0.0911(5) 0.0366(19) Uani 1 1 d . .
H11 H 0.365410 0.782485 0.046111 0.044 Uiso 1 1 calc R U
C12 C 0.4178(7) 0.7582(6) 0.1530(5) 0.039(2) Uani 1 1 d . .
H12 H 0.421854 0.699756 0.156325 0.046 Uiso 1 1 calc R U
C13 C 0.4429(7) 0.8150(6) 0.2082(5) 0.0389(19) Uani 1 1 d . .
H13 H 0.467605 0.801269 0.254895 0.047 Uiso 1 1 calc R U
C14 C 0.4241(7) 0.8985(6) 0.1807(5) 0.0369(19) Uani 1 1 d . .
H14 H 0.434488 0.948715 0.206008 0.044 Uiso 1 1 calc R U
C15 C 0.3872(6) 0.8902(6) 0.1083(5) 0.0358(19) Uani 1 1 d . .
H15 H 0.367487 0.934185 0.077158 0.043 Uiso 1 1 calc R U
C16 C 0.8025(7) 0.7425(6) 0.2334(4) 0.0334(17) Uani 1 1 d . .
H16 H 0.856022 0.766891 0.269332 0.040 Uiso 1 1 calc R U
C17 C 0.7004(7) 0.7160(6) 0.2730(5) 0.038(2) Uani 1 1 d . .
H17A H 0.643670 0.694236 0.238588 0.046 Uiso 1 1 calc R U
H17B H 0.669880 0.764933 0.295945 0.046 Uiso 1 1 calc R U
C18 C 0.7297(8) 0.6474(7) 0.3305(5) 0.048(2) Uani 1 1 d . .
H18A H 0.778816 0.671553 0.368260 0.058 Uiso 1 1 calc R U
H18B H 0.662024 0.629245 0.351656 0.058 Uiso 1 1 calc R U
C19 C 0.7857(9) 0.5723(7) 0.2990(6) 0.050(2) Uani 1 1 d . .
H19A H 0.807144 0.532644 0.336986 0.060 Uiso 1 1 calc R U
H19B H 0.733676 0.544125 0.265190 0.060 Uiso 1 1 calc R U
C20 C 0.8883(8) 0.5987(7) 0.2611(6) 0.051(2) Uani 1 1 d . .
H20A H 0.920499 0.549820 0.238960 0.061 Uiso 1 1 calc R U
H20B H 0.943618 0.621692 0.295828 0.061 Uiso 1 1 calc R U
C21 C 0.8575(7) 0.6653(6) 0.2036(5) 0.0357(18) Uani 1 1 d . .
H21A H 0.924544 0.682398 0.181022 0.043 Uiso 1 1 calc R U
H21B H 0.807298 0.640151 0.166867 0.043 Uiso 1 1 calc R U
C22 C 0.8894(7) 0.8272(6) 0.1112(4) 0.0370(19) Uani 1 1 d . .
H22 H 0.897475 0.768821 0.095128 0.044 Uiso 1 1 calc R U
C23 C 0.8815(6) 0.8803(6) 0.0441(4) 0.0336(18) Uani 1 1 d . .
H23A H 0.877534 0.939425 0.056962 0.040 Uiso 1 1 calc R U
H23B H 0.813966 0.865946 0.015506 0.040 Uiso 1 1 calc R U
C24 C 0.9829(7) 0.8654(6) 0.0001(5) 0.041(2) Uani 1 1 d . .
H24A H 0.977857 0.901385 -0.041969 0.049 Uiso 1 1 calc R U
H24B H 0.983127 0.807214 -0.016087 0.049 Uiso 1 1 calc R U
C25 C 1.0912(7) 0.8837(7) 0.0438(5) 0.048(2) Uani 1 1 d . .
H25A H 1.153647 0.868763 0.015799 0.058 Uiso 1 1 calc R U
H25B H 1.095784 0.943726 0.053794 0.058 Uiso 1 1 calc R U
C26 C 1.0999(8) 0.8355(7) 0.1140(5) 0.048(2) Uani 1 1 d . .
H26A H 1.164726 0.854962 0.142894 0.057 Uiso 1 1 calc R U
H26B H 1.109958 0.775987 0.104259 0.057 Uiso 1 1 calc R U
C27 C 0.9950(7) 0.8475(6) 0.1562(5) 0.040(2) Uani 1 1 d . .
H27A H 0.999875 0.811131 0.198052 0.047 Uiso 1 1 calc R U
H27B H 0.991802 0.905368 0.172677 0.047 Uiso 1 1 calc R U

loop_
_atom_site_aniso_label
_atom_site_aniso_U_11
_atom_site_aniso_U_22
_atom_site_aniso_U_33
_atom_site_aniso_U_23
_atom_site_aniso_U_13
_atom_site_aniso_U_12
W1 0.0293(2) 0.0370(2) 0.0269(2) -0.00022(14) -0.00224(14) 0.00167(15)
W2 0.02097(19) 0.0339(2) 0.02437(19) 0.00245(13) 0.00156(13) 0.00158(13)
P1 0.0218(9) 0.0359(10) 0.0251(9) 0.0037(8) -0.0002(7) 0.0018(7)
P2 0.0266(10) 0.0373(11) 0.0307(10) 0.0000(8) 0.0021(8) 0.0002(8)
N1 0.027(3) 0.037(4) 0.028(3) 0.002(3) 0.003(3) 0.000(3)
O1 0.055(4) 0.064(4) 0.033(3) -0.001(3) 0.010(3) 0.012(3)
O2 0.047(4) 0.070(5) 0.041(4) -0.003(3) -0.017(3) 0.015(3)
O3 0.035(3) 0.046(4) 0.046(4) -0.017(3) 0.013(3) -0.002(3)
O4 0.044(4) 0.045(3) 0.035(3) -0.005(3) -0.003(3) 0.002(3)
O5 0.053(4) 0.032(3) 0.044(3) 0.003(3) -0.006(3) 0.003(3)
O6 0.040(3) 0.045(3) 0.029(3) 0.005(3) 0.000(2) -0.004(3)
C1 0.038(5) 0.043(5) 0.031(4) 0.000(4) 0.000(4) 0.004(4)
C2 0.037(5) 0.046(5) 0.043(5) -0.003(4) 0.001(4) 0.000(4)
C3 0.035(5) 0.071(7) 0.059(6) -0.024(5) 0.008(5) 0.001(5)
C4 0.061(6) 0.067(7) 0.030(5) 0.002(4) -0.002(4) 0.020(5)
C5 0.132(14) 0.043(6) 0.081(10) -0.011(6) -0.003(9) -0.022(8)
C6 0.039(5) 0.040(5) 0.038(5) 0.007(4) 0.001(4) -0.002(4)
C7 0.038(5) 0.039(5) 0.042(5) 0.005(4) -0.012(4) 0.005(4)
C8 0.044(5) 0.036(5) 0.049(5) -0.004(4) 0.001(4) 0.016(4)
C9 0.069(7) 0.029(4) 0.057(6) -0.006(4) -0.015(5) -0.009(4)
C10 0.034(5) 0.042(5) 0.069(7) 0.017(5) -0.007(4) -0.003(4)
C11 0.014(3) 0.046(5) 0.049(5) 0.005(4) -0.007(3) -0.010(3)
C12 0.026(4) 0.046(5) 0.045(5) 0.010(4) 0.015(4) -0.006(4)
C13 0.027(4) 0.052(5) 0.038(5) 0.006(4) 0.007(3) 0.005(4)
C14 0.029(4) 0.045(5) 0.038(4) -0.002(4) 0.009(3) 0.001(4)
C15 0.015(3) 0.052(5) 0.039(4) 0.007(4) -0.004(3) 0.013(3)
C16 0.027(4) 0.042(5) 0.032(4) 0.006(4) 0.004(3) 0.000(3)
C17 0.028(4) 0.052(5) 0.036(4) 0.015(4) 0.010(3) 0.005(4)
C18 0.033(5) 0.071(7) 0.041(5) 0.024(5) 0.008(4) 0.015(4)
C19 0.052(6) 0.046(5) 0.053(6) 0.023(5) 0.008(5) 0.000(4)
C20 0.040(5) 0.055(6) 0.058(6) 0.023(5) 0.003(4) 0.010(4)
C21 0.029(4) 0.042(5) 0.036(4) 0.008(4) 0.004(3) 0.008(3)
C22 0.037(5) 0.047(5) 0.027(4) 0.004(4) -0.001(3) 0.011(4)
C23 0.018(3) 0.048(5) 0.036(4) 0.013(4) 0.007(3) 0.000(3)
C24 0.035(5) 0.049(5) 0.039(5) 0.007(4) 0.010(4) 0.004(4)
C25 0.020(4) 0.070(7) 0.054(6) 0.019(5) 0.011(4) -0.002(4)
C26 0.033(5) 0.067(7) 0.044(5) 0.018(5) 0.002(4) 0.004(4)
C27 0.031(4) 0.046(5) 0.042(5) 0.011(4) 0.005(4) 0.001(4)

loop_
_atom_type_symbol
_atom_type_description
_atom_type_scat_dispersion_real
_atom_type_scat_dispersion_imag
_atom_type_scat_source
C C 0.0181 0.0091 'International Tables Vol C Tables 4.2.6.8 and 6.1.1.4'
H H 0.0000 0.0000 'International Tables Vol C Tables 4.2.6.8 and 6.1.1.4'
N N 0.0311 0.0180 'International Tables Vol C Tables 4.2.6.8 and 6.1.1.4'
O O 0.0492 0.0322 'International Tables Vol C Tables 4.2.6.8 and 6.1.1.4'
P P 0.2955 0.4335 'International Tables Vol C Tables 4.2.6.8 and 6.1.1.4'
W W -5.4734 5.5774 'International Tables Vol C Tables 4.2.6.8 and 6.1.1.4'

loop_
_geom_angle_atom_site_label_1
_geom_angle_atom_site_label_2
_geom_angle_atom_site_label_3
_geom_angle
C1 W1 C2 81.0(4)
C1 W1 C9 105.1(4)
C2 W1 C9 93.3(4)
C1 W1 C10 140.3(4)
C2 W1 C10 94.5(4)
C9 W1 C10 35.5(4)
C1 W1 C8 91.5(4)
C2 W1 C8 124.2(4)
C9 W1 C8 35.7(4)
C10 W1 C8 58.7(4)
C1 W1 C6 147.0(3)
C2 W1 C6 125.1(4)
C9 W1 C6 58.5(4)
C10 W1 C6 34.7(3)
C8 W1 C6 58.1(3)
C1 W1 C7 112.5(4)
C2 W1 C7 150.0(4)
C9 W1 C7 57.9(3)
C10 W1 C7 57.6(3)
C8 W1 C7 34.1(3)
C6 W1 C7 34.8(3)
C1 W1 P1 100.5(3)
C2 W1 P1 76.9(3)
C9 W1 P1 150.8(3)
C10 W1 P1 116.9(3)
C8 W1 P1 157.4(2)
C6 W1 P1 104.8(2)
C7 W1 P1 123.5(2)
C1 W1 W2 87.7(3)
C2 W1 W2 125.0(3)
C9 W1 W2 141.3(3)
C10 W1 W2 124.8(3)
C8 W1 W2 109.5(2)
C6 W1 W2 91.1(2)
C7 W1 W2 83.4(2)
P1 W1 W2 52.59(5)
N1 W2 C11 103.0(3)
N1 W2 C15 92.4(3)
C11 W2 C15 34.5(3)
N1 W2 P2 88.9(2)
C11 W2 P2 86.7(2)
C15 W2 P2 119.5(2)
N1 W2 C12 137.0(3)
C11 W2 C12 34.7(3)
C15 W2 C12 57.2(3)
P2 W2 C12 82.7(2)
N1 W2 C14 115.5(3)
C11 W2 C14 57.2(3)
C15 W2 C14 34.3(3)
P2 W2 C14 139.1(2)
C12 W2 C14 56.9(3)
N1 W2 C13 148.6(3)
C11 W2 C13 56.7(3)
C15 W2 C13 57.0(3)
P2 W2 C13 111.3(2)
C12 W2 C13 33.4(3)
C14 W2 C13 34.5(3)
N1 W2 P1 95.7(2)
C11 W2 P1 158.7(2)
C15 W2 P1 155.6(2)
P2 W2 P1 83.69(7)
C12 W2 P1 124.8(2)
C14 W2 P1 122.7(2)
C13 W2 P1 109.8(2)
N1 W2 W1 89.5(2)
C11 W2 W1 138.2(2)
C15 W2 W1 106.5(2)
P2 W2 W1 133.93(5)
C12 W2 W1 125.8(2)
C14 W2 W1 81.3(2)
C13 W2 W1 92.6(2)
P1 W2 W1 50.71(5)
C22 P1 C16 101.4(4)
C22 P1 W1 116.0(3)
C16 P1 W1 120.0(3)
C22 P1 W2 123.5(3)
C16 P1 W2 119.5(3)
W1 P1 W2 76.70(6)
O3 P2 O5 108.4(4)
O3 P2 O4 103.8(3)
O5 P2 O4 98.4(4)
O3 P2 W2 115.2(3)
O5 P2 W2 114.6(3)
O4 P2 W2 114.7(3)
O6 N1 W2 171.6(6)
C3 O3 P2 126.8(6)
C4 O4 P2 118.2(6)
C5 O5 P2 126.8(8)
O1 C1 W1 173.8(8)
O2 C2 W1 177.2(9)
O3 C3 H3A 109.5
O3 C3 H3B 109.5
H3A C3 H3B 109.5
O3 C3 H3C 109.5
H3A C3 H3C 109.5
H3B C3 H3C 109.5
O4 C4 H4A 109.5
O4 C4 H4B 109.5
H4A C4 H4B 109.5
O4 C4 H4C 109.5
H4A C4 H4C 109.5
H4B C4 H4C 109.5
O5 C5 H5A 109.5
O5 C5 H5B 109.5
H5A C5 H5B 109.5
O5 C5 H5C 109.5
H5A C5 H5C 109.5
H5B C5 H5C 109.5
C10 C6 C7 107.3(9)
C10 C6 W1 71.7(5)
C7 C6 W1 72.7(5)
C10 C6 H6 126.4
C7 C6 H6 126.4
W1 C6 H6 121.0
C8 C7 C6 109.7(8)
C8 C7 W1 72.5(5)
C6 C7 W1 72.5(5)
C8 C7 H7 125.1
C6 C7 H7 125.1
W1 C7 H7 121.5
C7 C8 C9 107.1(9)
C7 C8 W1 73.4(5)
C9 C8 W1 70.4(5)
C7 C8 H8 126.5
C9 C8 H8 126.5
W1 C8 H8 121.5
C10 C9 C8 107.7(9)
C10 C9 W1 73.4(5)
C8 C9 W1 73.9(5)
C10 C9 H9 126.2
C8 C9 H9 126.2
W1 C9 H9 118.6
C6 C10 C9 108.2(9)
C6 C10 W1 73.6(5)
C9 C10 W1 71.1(5)
C6 C10 H10 125.9
C9 C10 H10 125.9
W1 C10 H10 121.1
C15 C11 C12 108.8(8)
C15 C11 W2 73.7(4)
C12 C11 W2 75.4(5)
C15 C11 H11 125.6
C12 C11 H11 125.6
W2 C11 H11 117.2
C13 C12 C11 107.7(8)
C13 C12 W2 74.4(5)
C11 C12 W2 69.9(4)
C13 C12 H12 126.1
C11 C12 H12 126.1
W2 C12 H12 121.3
C12 C13 C14 108.2(8)
C12 C13 W2 72.2(5)
C14 C13 W2 71.7(5)
C12 C13 H13 125.9
C14 C13 H13 125.9
W2 C13 H13 121.9
C15 C14 C13 106.9(8)
C15 C14 W2 70.9(5)
C13 C14 W2 73.7(5)
C15 C14 H14 126.5
C13 C14 H14 126.5
W2 C14 H14 120.7
C11 C15 C14 108.4(8)
C11 C15 W2 71.7(4)
C14 C15 W2 74.7(5)
C11 C15 H15 125.8
C14 C15 H15 125.8
W2 C15 H15 119.5
C21 C16 C17 109.6(7)
C21 C16 P1 115.6(6)
C17 C16 P1 110.8(6)
C21 C16 H16 106.8
C17 C16 H16 106.8
P1 C16 H16 106.8
C16 C17 C18 111.8(7)
C16 C17 H17A 109.3
C18 C17 H17A 109.3
C16 C17 H17B 109.3
C18 C17 H17B 109.3
H17A C17 H17B 107.9
C19 C18 C17 111.8(8)
C19 C18 H18A 109.2
C17 C18 H18A 109.2
C19 C18 H18B 109.2
C17 C18 H18B 109.2
H18A C18 H18B 107.9
C20 C19 C18 111.0(9)
C20 C19 H19A 109.4
C18 C19 H19A 109.4
C20 C19 H19B 109.4
C18 C19 H19B 109.4
H19A C19 H19B 108.0
C19 C20 C21 110.4(8)
C19 C20 H20A 109.6
C21 C20 H20A 109.6
C19 C20 H20B 109.6
C21 C20 H20B 109.6
H20A C20 H20B 108.1
C16 C21 C20 113.0(8)
C16 C21 H21A 109.0
C20 C21 H21A 109.0
C16 C21 H21B 109.0
C20 C21 H21B 109.0
H21A C21 H21B 107.8
C23 C22 C27 110.6(8)
C23 C22 P1 116.4(6)
C27 C22 P1 111.2(6)
C23 C22 H22 105.9
C27 C22 H22 105.9
P1 C22 H22 105.9
C22 C23 C24 110.4(7)
C22 C23 H23A 109.6
C24 C23 H23A 109.6
C22 C23 H23B 109.6
C24 C23 H23B 109.6
H23A C23 H23B 108.1
C23 C24 C25 111.4(8)
C23 C24 H24A 109.3
C25 C24 H24A 109.3
C23 C24 H24B 109.3
C25 C24 H24B 109.3
H24A C24 H24B 108.0
C26 C25 C24 112.3(8)
C26 C25 H25A 109.1
C24 C25 H25A 109.1
C26 C25 H25B 109.1
C24 C25 H25B 109.1
H25A C25 H25B 107.9
C25 C26 C27 111.4(8)
C25 C26 H26A 109.3
C27 C26 H26A 109.3
C25 C26 H26B 109.3
C27 C26 H26B 109.3
H26A C26 H26B 108.0
C22 C27 C26 112.1(8)
C22 C27 H27A 109.2
C26 C27 H27A 109.2
C22 C27 H27B 109.2
C26 C27 H27B 109.2
H27A C27 H27B 107.9

loop_
_geom_bond_atom_site_label_1
_geom_bond_atom_site_label_2
_geom_bond_distance
W1 C1 1.914(9)
W1 C2 1.966(10)
W1 C9 2.326(9)
W1 C10 2.355(10)
W1 C8 2.371(9)
W1 C6 2.379(9)
W1 C7 2.383(8)
W1 P1 2.405(2)
W1 W2 3.0243(5)
W2 N1 1.779(7)
W2 C11 2.325(7)
W2 C15 2.351(7)
W2 P2 2.385(2)
W2 C12 2.397(8)
W2 C14 2.399(8)
W2 C13 2.425(9)
W2 P1 2.4685(19)
P1 C22 1.864(9)
P1 C16 1.879(8)
P2 O3 1.567(6)
P2 O5 1.579(7)
P2 O4 1.616(6)
N1 O6 1.221(9)
O1 C1 1.182(11)
O2 C2 1.144(11)
O3 C3 1.455(11)
O4 C4 1.451(12)
O5 C5 1.423(13)
C3 H3A 0.9600
C3 H3B 0.9600
C3 H3C 0.9600
C4 H4A 0.9600
C4 H4B 0.9600
C4 H4C 0.9600
C5 H5A 0.9600
C5 H5B 0.9600
C5 H5C 0.9600
C6 C10 1.412(14)
C6 C7 1.425(13)
C6 H6 0.9300
C7 C8 1.395(13)
C7 H7 0.9300
C8 C9 1.441(15)
C8 H8 0.9300
C9 C10 1.427(16)
C9 H9 0.9300
C10 H10 0.9300
C11 C15 1.388(13)
C11 C12 1.409(13)
C11 H11 0.9300
C12 C13 1.387(14)
C12 H12 0.9300
C13 C14 1.433(13)
C13 H13 0.9300
C14 C15 1.403(12)
C14 H14 0.9300
C15 H15 0.9300
C16 C21 1.513(12)
C16 C17 1.530(11)
C16 H16 0.9800
C17 C18 1.553(12)
C17 H17A 0.9700
C17 H17B 0.9700
C18 C19 1.505(15)
C18 H18A 0.9700
C18 H18B 0.9700
C19 C20 1.517(14)
C19 H19A 0.9700
C19 H19B 0.9700
C20 C21 1.536(12)
C20 H20A 0.9700
C20 H20B 0.9700
C21 H21A 0.9700
C21 H21B 0.9700
C22 C23 1.507(11)
C22 C27 1.512(13)
C22 H22 0.9800
C23 C24 1.530(11)
C23 H23A 0.9700
C23 H23B 0.9700
C24 C25 1.520(13)
C24 H24A 0.9700
C24 H24B 0.9700
C25 C26 1.516(13)
C25 H25A 0.9700
C25 H25B 0.9700
C26 C27 1.538(13)
C26 H26A 0.9700
C26 H26B 0.9700
C27 H27A 0.9700
C27 H27B 0.9700

loop_
_platon_squeeze_void_nr
_platon_squeeze_void_average_x
_platon_squeeze_void_average_y
_platon_squeeze_void_average_z
_platon_squeeze_void_volume
_platon_squeeze_void_count_electrons
_platon_squeeze_void_content
1 0.000 0.000 0.500 385 123 ' '
2 0.000 0.500 0.000 385 123 ' '
